data_2016260
loop_
_publ_author_name
'Gustavo Portalone'
'Marcello Colapietro'

_publ_section_title
;
 Hydrogen-bonded supramolecular motifs in the 1:1 monohydrated
 molecular adduct of acetoguanaminium chloride with acetoguanamine and
 in 2,4,6-triaminopyrimidinediium dichloride dihydrate
;
_journal_coeditor_code GZ3095
_journal_issue 11
_journal_name_full 'Acta Crystallographica Section C'
_journal_page_first o655
_journal_page_last o658
_journal_paper_doi 10.1107/S0108270107046689
_journal_volume 63
_journal_year 2007
_chemical_formula_iupac 'C4 H9 N5 2+, 2Cl -, 2H2 O'
_chemical_formula_moiety 'C4 H9 N5 2+, 2(Cl -), 2(H2 O)'
_chemical_formula_sum 'C4 H13 Cl2 N5 O2'
_chemical_formula_weight 234.09
_chemical_name_systematic
;
triaminopyrimidinediium dichloride dihydrate
;
_space_group_IT_number 15
_symmetry_cell_setting monoclinic
_symmetry_space_group_name_Hall '-I 2ya'
_symmetry_space_group_name_H-M 'I 1 2/a 1'
_atom_sites_solution_hydrogens geom
_atom_sites_solution_primary direct
_atom_sites_solution_secondary difmap
_audit_creation_method SHELXL-97
_cell_angle_alpha 90.00
_cell_angle_beta 107.742(10)
_cell_angle_gamma 90.00
_cell_formula_units_Z 4
_cell_length_a 9.4045(10)
_cell_length_b 8.6089(9)
_cell_length_c 13.7420(12)
_cell_measurement_reflns_used 84
_cell_measurement_temperature 298(2)
_cell_measurement_theta_max 21
_cell_measurement_theta_min 16
_cell_volume 1059.67(19)
_computing_cell_refinement 'XCS (Colapietro <i>et al.</i>,  1992)'
_computing_data_collection 'XCS (Colapietro <i>et al.</i>,  1992)'
_computing_data_reduction 'XCS (Colapietro <i>et al.</i>,  1992)'
_computing_molecular_graphics 'ORTEP-3 (Farrugia, 1997)'
_computing_publication_material 'SHELXL97 (Sheldrick, 1997)'
_computing_structure_refinement 'SHELXL97 (Sheldrick, 1997)'
_computing_structure_solution 'SIR97 (Altomare <i>et al.</i>,  1999)'
_diffrn_ambient_temperature 298(2)
_diffrn_measured_fraction_theta_full 0.961
_diffrn_measured_fraction_theta_max 0.961
_diffrn_measurement_device_type 'Huber CS four-circle diffractometer'
_diffrn_measurement_method '\w scan'
_diffrn_radiation_monochromator graphite
_diffrn_radiation_source 'fine-focus sealed tube'
_diffrn_radiation_type MoK\a
_diffrn_radiation_wavelength 0.710689
_diffrn_reflns_av_R_equivalents 0.0201
_diffrn_reflns_av_sigmaI/netI 0.0088
_diffrn_reflns_limit_h_max 11
_diffrn_reflns_limit_h_min 0
_diffrn_reflns_limit_k_max 10
_diffrn_reflns_limit_k_min 0
_diffrn_reflns_limit_l_max 16
_diffrn_reflns_limit_l_min -17
_diffrn_reflns_number 1788
_diffrn_reflns_theta_full 26.97
_diffrn_reflns_theta_max 26.97
_diffrn_reflns_theta_min 2.83
_diffrn_standards_decay_% 1
_diffrn_standards_interval_count 97
_diffrn_standards_number 3
_exptl_absorpt_coefficient_mu 0.594
_exptl_absorpt_correction_T_max 0.9430
_exptl_absorpt_correction_T_min 0.8905
_exptl_absorpt_correction_type psi-scan
_exptl_absorpt_process_details '(North <i>et al.</i>,  1968)'
_exptl_crystal_colour colorless
_exptl_crystal_density_diffrn 1.467
_exptl_crystal_density_method 'not measured'
_exptl_crystal_description block
_exptl_crystal_F_000 488
_exptl_crystal_size_max 0.20
_exptl_crystal_size_mid 0.15
_exptl_crystal_size_min 0.10
_refine_diff_density_max 0.190
_refine_diff_density_min -0.137
_refine_ls_extinction_method none
_refine_ls_goodness_of_fit_ref 1.104
_refine_ls_hydrogen_treatment refall
_refine_ls_matrix_type full
_refine_ls_number_parameters 87
_refine_ls_number_reflns 1106
_refine_ls_number_restraints 0
_refine_ls_restrained_S_all 1.104
_refine_ls_R_factor_all 0.0238
_refine_ls_R_factor_gt 0.0229
_refine_ls_shift/su_max 0.001
_refine_ls_shift/su_mean 0.000
_refine_ls_structure_factor_coef Fsqd
_refine_ls_weighting_details 'calc w=1/[\s^2^(Fo^2^)+(0.0413P)^2^+0.3402P] where P=(Fo^2^+2Fc^2^)/3'
_refine_ls_weighting_scheme calc
_refine_ls_wR_factor_gt 0.0697
_refine_ls_wR_factor_ref 0.0702
_reflns_number_gt 1066
_reflns_number_total 1106
_reflns_threshold_expression I>2sigma(I)
_cod_data_source_file gz3095.cif
_cod_data_source_block II
_cod_original_cell_volume 1059.67(18)
_cod_original_sg_symbol_H-M 'I 2/a'
_cod_database_code 2016260
_cod_database_fobs_code 2016260

loop_
_symmetry_equiv_pos_as_xyz
'x, y, z'
'-x+1/2, y, -z'
'x+1/2, y+1/2, z+1/2'
'-x+1, y+1/2, -z+1/2'
'-x, -y, -z'
'x-1/2, -y, z'
'-x+1/2, -y+1/2, -z+1/2'
'x, -y+1/2, z+1/2'

loop_
_atom_site_type_symbol
_atom_site_label
_atom_site_fract_x
_atom_site_fract_y
_atom_site_fract_z
_atom_site_U_iso_or_equiv
_atom_site_adp_type
_atom_site_calc_flag
_atom_site_refinement_flags
_atom_site_occupancy
N N3 0.81645(11) 0.06971(11) 0.44232(7) 0.0351(2) Uani d . 1
H H3 0.8550(18) 0.023(2) 0.4021(13) 0.052(4) Uiso d . 1
C C2 0.7500 -0.0097(2) 0.5000 0.0341(3) Uani d S 1
C C4 0.81671(12) 0.22948(14) 0.43916(9) 0.0353(3) Uani d . 1
C C5 0.7500 0.31123(19) 0.5000 0.0392(4) Uani d S 1
H H5 0.7500 0.427(3) 0.5000 0.050(6) Uiso d S 1
N N6 0.7500 -0.16178(18) 0.5000 0.0450(4) Uani d S 1
H H61 0.7904(18) -0.214(2) 0.4615(12) 0.053(5) Uiso d . 1
N N7 0.88457(15) 0.29255(16) 0.37791(10) 0.0484(3) Uani d . 1
H H71 0.918(2) 0.238(2) 0.3422(14) 0.063(5) Uiso d . 1
H H72 0.8823(19) 0.386(2) 0.3736(12) 0.052(4) Uiso d . 1
Cl Cl1 0.96356(4) -0.05460(4) 0.28698(2) 0.05036(15) Uani d . 1
O O1 0.84391(14) -0.36716(12) 0.37089(8) 0.0523(3) Uani d . 1
H H1 0.755(3) -0.385(3) 0.3220(17) 0.088(7) Uiso d . 1
H H2 0.894(3) -0.319(3) 0.3407(19) 0.102(8) Uiso d . 1

loop_
_atom_site_aniso_label
_atom_site_aniso_U_11
_atom_site_aniso_U_22
_atom_site_aniso_U_33
_atom_site_aniso_U_12
_atom_site_aniso_U_13
_atom_site_aniso_U_23
N3 0.0402(5) 0.0351(5) 0.0345(5) 0.0026(4) 0.0182(4) -0.0018(4)
C2 0.0342(7) 0.0341(7) 0.0331(7) 0.000 0.0088(6) 0.000
C4 0.0365(5) 0.0369(6) 0.0356(5) -0.0001(4) 0.0153(4) 0.0026(4)
C5 0.0480(9) 0.0308(8) 0.0454(9) 0.000 0.0242(7) 0.000
N6 0.0581(9) 0.0326(7) 0.0471(9) 0.000 0.0201(7) 0.000
N7 0.0612(7) 0.0427(6) 0.0548(7) 0.0013(5) 0.0378(6) 0.0053(5)
Cl1 0.0494(2) 0.0601(2) 0.0483(2) 0.00133(13) 0.02482(15) -0.01271(13)
O1 0.0606(6) 0.0490(6) 0.0508(5) -0.0047(5) 0.0220(5) -0.0038(4)

loop_
_atom_type_symbol
_atom_type_description
_atom_type_scat_dispersion_real
_atom_type_scat_dispersion_imag
_atom_type_scat_source
Cl Cl 0.1484 0.1585 'International Tables Vol C Tables 4.2.6.8 and 6.1.1.4'
O O 0.0106 0.0060 'International Tables Vol C Tables 4.2.6.8 and 6.1.1.4'
N N 0.0061 0.0033 'International Tables Vol C Tables 4.2.6.8 and 6.1.1.4'
C C 0.0033 0.0016 'International Tables Vol C Tables 4.2.6.8 and 6.1.1.4'
H H 0.0000 0.0000 'International Tables Vol C Tables 4.2.6.8 and 6.1.1.4'

loop_
_geom_angle_atom_site_label_1
_geom_angle_atom_site_label_2
_geom_angle_atom_site_label_3
_geom_angle_site_symmetry_1
_geom_angle_site_symmetry_3
_geom_angle
C2 N3 C4 . . 122.35(11)
C2 N3 H3 . . 120.8(12)
C4 N3 H3 . . 116.7(12)
N6 C2 N3 . . 120.73(7)
N3 C2 N3 2_656 . 118.53(15)
N7 C4 N3 . . 115.95(11)
N7 C4 C5 . . 125.04(12)
N3 C4 C5 . . 118.99(11)
C4 C5 C4 . 2_656 118.73(15)
C4 C5 H5 . . 120.64(7)
C2 N6 H61 . . 121.4(12)
C4 N7 H71 . . 119.8(14)
C4 N7 H72 . . 116.8(13)
H71 N7 H72 . . 123.0(19)
H1 O1 H2 . . 105(2)

loop_
_geom_bond_atom_site_label_1
_geom_bond_atom_site_label_2
_geom_bond_distance
N3 C2 1.3369(13)
N3 C4 1.3762(15)
N3 H3 0.850(18)
C2 N6 1.310(2)
C4 N7 1.3183(16)
C4 C5 1.3811(14)
C5 H5 1.00(2)
N6 H61 0.867(16)
N7 H71 0.81(2)
N7 H72 0.80(2)
O1 H1 0.91(2)
O1 H2 0.83(3)

loop_
_geom_hbond_atom_site_label_D
_geom_hbond_atom_site_label_H
_geom_hbond_atom_site_label_A
_geom_hbond_site_symmetry_A
_geom_hbond_distance_DH
_geom_hbond_distance_HA
_geom_hbond_distance_DA
_geom_hbond_angle_DHA
N3 H3 Cl1 . 0.850(18) 2.230(18) 3.0686(11) 169.0(16)
N6 H61 O1 . 0.867(16) 1.979(16) 2.8301(14) 166.8(16)
N7 H71 Cl1 . 0.81(2) 2.70(2) 3.4074(14) 147.0(17)
N7 H71 Cl1 4_655 0.81(2) 2.967(19) 3.2983(12) 107.2(15)
N7 H72 O1 1_565 0.80(2) 2.16(2) 2.9521(18) 170.4(18)
O1 H1 Cl1 7_645 0.91(2) 2.21(2) 3.1143(13) 175(2)
O1 H2 Cl1 . 0.83(3) 2.53(3) 3.2599(12) 146(2)

loop_
_geom_torsion_atom_site_label_1
_geom_torsion_atom_site_label_2
_geom_torsion_atom_site_label_3
_geom_torsion_atom_site_label_4
_geom_torsion_site_symmetry_4
_geom_torsion
C4 N3 C2 N6 . 178.97(8)
C4 N3 C2 N3 2_656 -1.03(8)
C2 N3 C4 N7 . -179.06(10)
C2 N3 C4 C5 . 2.03(16)
N7 C4 C5 C4 2_656 -179.77(14)
N3 C4 C5 C4 2_656 -0.96(7)

loop_
_cod_related_entry_id
_cod_related_entry_database
_cod_related_entry_code
1 ChemSpider 30654077
